data_7044130
loop_
_publ_author_name
'Soussi, Khaled'
'Mishra, Shashank'
'Jeanneau, Erwann'
'Millet, Jean-Marc M'
'Daniele, Stephane'

_publ_section_title
;
 Asymmetrically substituted triazenes as poor electron donor ligands in
 the precursor chemistry of iron(II) for iron-based metallic and
 intermetallic nanocrystals
;
_journal_name_full 'Dalton Trans.'
_journal_paper_doi 10.1039/C7DT02755A
_journal_year 2017
_chemical_absolute_configuration ad
_chemical_formula_moiety 'C18 H44 Fe1 N8'
_chemical_formula_sum 'C18 H44 Fe N8'
_chemical_formula_weight 428.45
_space_group_IT_number 33
_symmetry_cell_setting orthorhombic
_symmetry_space_group_name_Hall 'P 2c -2n'
_symmetry_space_group_name_H-M 'P n a 21'
_atom_sites_solution_hydrogens difmap
_atom_sites_solution_primary direct
_audit_creation_date 2016-10-12
_audit_creation_method CRYSTALS_ver_14.61
_audit_update_record
;
2017-06-09 deposited with the CCDC.
2017-09-06 downloaded from the CCDC.
;
_cell_angle_alpha 90
_cell_angle_beta 90
_cell_angle_gamma 90
_cell_formula_units_Z 4
_cell_length_a 17.6602(3)
_cell_length_b 8.9362(2)
_cell_length_c 15.8756(3)
_cell_measurement_reflns_used 10493
_cell_measurement_temperature 150
_cell_measurement_theta_max 27.3970
_cell_measurement_theta_min 4.1090
_cell_volume 2505.41(8)
_computing_cell_refinement 'CrysAlisPro 1.171.38.43 (Rigaku OD, 2015)'
_computing_data_collection 'CrysAlisPro 1.171.38.43 (Rigaku OD, 2015)'
_computing_data_reduction 'CrysAlisPro 1.171.38.43 (Rigaku OD, 2015)'
_computing_molecular_graphics 'CAMERON (Watkin et al., 1996)'
_computing_publication_material 'CRYSTALS (Betteridge et al., 2003)'
_computing_structure_refinement 'CRYSTALS (Betteridge et al., 2003)'
_computing_structure_solution 'SIR97 (Altomare et al., 1999)'
_diffrn_ambient_temperature 150
_diffrn_detector 'CCD plate'
_diffrn_detector_area_resol_mean 15.9897
_diffrn_detector_type Eos
_diffrn_measured_fraction_theta_full 0.998
_diffrn_measured_fraction_theta_max 0.919
_diffrn_measurement_device 'four-circle diffractometer'
_diffrn_measurement_device_type 'Xcalibur, Eos, Nova'
_diffrn_measurement_method \w
_diffrn_radiation_monochromator mirror
_diffrn_radiation_probe x-ray
_diffrn_radiation_type 'Mo K\a'
_diffrn_radiation_wavelength 0.71073
_diffrn_reflns_av_R_equivalents 0.041
_diffrn_reflns_limit_h_max 24
_diffrn_reflns_limit_h_min 0
_diffrn_reflns_limit_k_max 11
_diffrn_reflns_limit_k_min 0
_diffrn_reflns_limit_l_max 21
_diffrn_reflns_limit_l_min -21
_diffrn_reflns_number 33283
_diffrn_reflns_theta_full 26.720
_diffrn_reflns_theta_max 29.647
_diffrn_reflns_theta_min 2.859
_diffrn_source 'micro-focus sealed X-ray tube'
_diffrn_source_type 'Mova (Mo) X-ray Source'
_diffrn_standards_number 0
_exptl_absorpt_coefficient_mu 0.620
_exptl_absorpt_correction_T_max 0.874
_exptl_absorpt_correction_T_min 0.765
_exptl_absorpt_correction_type gaussian
_exptl_absorpt_process_details
;
CrysAlisPro 1.171.38.43 (Rigaku Oxford Diffraction, 2015)
Numerical absorption correction based on gaussian integration over
            a multifaceted crystal model
Empirical absorption correction using spherical harmonics,
 implemented in SCALE3 ABSPACK scaling algorithm.
;
_exptl_crystal_colour brown
_exptl_crystal_density_diffrn 1.136
_exptl_crystal_density_method 'not measured'
_exptl_crystal_description block
_exptl_crystal_F_000 936.000
_exptl_crystal_size_max 0.574
_exptl_crystal_size_mid 0.392
_exptl_crystal_size_min 0.233
_refine_diff_density_max 0.65
_refine_diff_density_min -0.59
_refine_ls_abs_structure_details 'Flack (1983), 2859 Friedel-pairs'
_refine_ls_abs_structure_Flack 0.32(3)
_refine_ls_extinction_method None
_refine_ls_goodness_of_fit_ref 0.9578
_refine_ls_hydrogen_treatment constr
_refine_ls_matrix_type full
_refine_ls_number_parameters 381
_refine_ls_number_reflns 6216
_refine_ls_number_restraints 521
_refine_ls_R_factor_all 0.0688
_refine_ls_R_factor_gt 0.0591
_refine_ls_shift/su_max 0.0004046
_refine_ls_shift/su_mean 0.0000227
_refine_ls_structure_factor_coef Fsqd
_refine_ls_weighting_details
;
 Method, part 1, Chebychev polynomial, (Watkin, 1994, Prince, 1982) 
 [weight] = 1.0/[A~0~*T~0~(x)+A~1~*T~1~(x) ... +A~n-1~]*T~n-1~(x)] 
 where A~i~ are the Chebychev coefficients listed below and x= Fcalc/Fmax 
 Method = Robust Weighting (Prince, 1982) 
 W = [weight] * [1-(deltaF/6*sigmaF)^2^]^2^ 
 A~i~ are: 
 0.207E+04 0.316E+04 0.174E+04 624. 
;
_refine_ls_weighting_scheme calc
_refine_ls_wR_factor_all 0.1271
_refine_ls_wR_factor_gt 0.1162
_refine_ls_wR_factor_ref 0.1271
_reflns_limit_h_max 24
_reflns_limit_h_min 0
_reflns_limit_k_max 11
_reflns_limit_k_min 0
_reflns_limit_l_max 21
_reflns_limit_l_min -21
_reflns_number_gt 5274
_reflns_number_total 6225
_reflns_threshold_expression I>2.0\s(I)
_oxford_diffrn_Wilson_B_factor 2.56
_oxford_diffrn_Wilson_scale 0.04
_oxford_refine_ls_r_factor_ref 0.0688
_oxford_refine_ls_scale 6.41(13)
_oxford_reflns_number_all 6216
_oxford_reflns_threshold_expression_ref I>-3.0\s(I)
_oxford_structure_analysis_title 'SIR2014 run in space group P n a 21'
_cod_data_source_file c7dt02755a1.cif
_cod_data_source_block 'global_CCDC3'
_cod_original_sg_symbol_H-M 'P n a 21 '
_cod_original_formula_sum 'C18 H44 Fe1 N8'
_cod_database_code 7044130
_oxdiff_exptl_absorpt_empirical_full_min 0.700
_oxdiff_exptl_absorpt_empirical_full_max 1.432
_oxdiff_exptl_absorpt_empirical_details
;
Empirical correction (ABSPACK) includes:
- Absorption correction using spherical harmonics
- Frame scaling
;

loop_
_symmetry_equiv_pos_as_xyz
x,y,z
-x+1/2,y+1/2,z+1/2
x+1/2,-y+1/2,z
-x,-y,z+1/2

loop_
_atom_site_label
_atom_site_type_symbol
_atom_site_fract_x
_atom_site_fract_y
_atom_site_fract_z
_atom_site_U_iso_or_equiv
_atom_site_occupancy
_atom_site_adp_type
_atom_site_refinement_flags_posn
_atom_site_refinement_flags_adp
_atom_site_refinement_flags_occupancy
_atom_site_disorder_assembly
_atom_site_disorder_group
Fe1 Fe 0.39573(3) 0.41979(5) 0.49935(13) 0.0312 1.0000 Uani . U . . .
N2 N 0.2958(2) 0.2582(5) 0.4944(4) 0.0649 1.0000 Uani D U . . .
C3 C 0.2884(6) 0.1774(10) 0.5736(5) 0.1161 1.0000 Uani D U . . .
C4 C 0.2238(3) 0.3402(9) 0.4784(5) 0.0979 1.0000 Uani D U . . .
C5 C 0.3060(3) 0.1640(9) 0.4211(5) 0.0870 1.0000 Uani D U . . .
C6 C 0.3873(3) 0.1177(7) 0.4113(5) 0.0853 1.0000 Uani D U . . .
N1 N 0.4361(2) 0.2513(5) 0.4022(3) 0.0500 1.0000 Uani . U . . .
C8 C 0.5149(3) 0.2053(6) 0.4203(5) 0.0690 1.0000 Uani . U . . .
C9 C 0.4347(4) 0.3187(9) 0.3176(4) 0.0742 1.0000 Uani . U . . .
N8 N 0.4754(3) 0.5884(6) 0.4622(4) 0.0408 0.644(3) Uani D U P 1 1
N12 N 0.5017(5) 0.5312(10) 0.5111(6) 0.0417 0.356(3) Uani D U P 1 2
C12 C 0.5473(2) 0.6668(5) 0.4810(3) 0.0612 1.0000 Uani D U . . .
C13 C 0.6030(5) 0.5642(10) 0.5266(8) 0.1251 0.644(3) Uani D U P 1 1
C14 C 0.6213(8) 0.6092(16) 0.4407(13) 0.0978 0.356(3) Uani D U P 1 2
C15 C 0.5797(8) 0.7409(18) 0.4015(7) 0.1562 0.644(3) Uani D U P 1 1
N13 N 0.5270(6) 0.4589(13) 0.5771(7) 0.0600 0.356(3) Uani D U P 1 2
N14 N 0.4781(7) 0.3541(14) 0.5964(8) 0.0577 0.356(3) Uani D U P 1 2
N3 N 0.4392(5) 0.3341(9) 0.6149(4) 0.0637 0.644(3) Uani D U P 1 1
C19 C 0.5016(5) 0.2751(9) 0.6684(5) 0.0928 1.0000 Uani D U . . .
C20 C 0.4751(10) 0.1163(14) 0.6904(11) 0.0883 0.356(3) Uani D U P 1 2
C21 C 0.5503(9) 0.1393(15) 0.6622(10) 0.1486 0.644(3) Uani D U P 1 1
N4 N 0.4068(4) 0.4355(8) 0.6623(4) 0.0693 0.644(3) Uani D U P 1 1
N5 N 0.3612(3) 0.5159(7) 0.6156(3) 0.0447 0.644(3) Uani D U P 1 1
N9 N 0.3290(7) 0.5661(13) 0.5720(7) 0.0457 0.356(3) Uani D U P 1 2
C25 C 0.3158(3) 0.6307(6) 0.6598(3) 0.0598 1.0000 Uani D U . . .
C26 C 0.2870(6) 0.7420(11) 0.5984(6) 0.0870 0.644(3) Uani D U P 1 1
C27 C 0.2291(5) 0.646(3) 0.6706(11) 0.1058 0.356(3) Uani D U P 1 2
C28 C 0.2483(6) 0.5511(14) 0.7025(9) 0.1127 0.644(3) Uani D U P 1 1
C29 C 0.3497(10) 0.5327(17) 0.7291(7) 0.0801 0.356(3) Uani D U P 1 2
C30 C 0.3654(6) 0.7072(13) 0.7267(6) 0.0938 0.644(3) Uani D U P 1 1
C31 C 0.3526(11) 0.7886(13) 0.6623(11) 0.1032 0.356(3) Uani D U P 1 2
N10 N 0.3069(5) 0.6465(10) 0.5076(6) 0.0494 0.356(3) Uani D U P 1 2
N11 N 0.3299(8) 0.5802(14) 0.4386(6) 0.0421 0.356(3) Uani D U P 1 2
N7 N 0.4276(3) 0.6696(6) 0.4187(4) 0.0433 0.644(3) Uani D U P 1 1
N6 N 0.3646(3) 0.5935(6) 0.4114(4) 0.0385 0.644(3) Uani D U P 1 1
C36 C 0.3115(7) 0.6811(15) 0.3608(8) 0.0564 0.644(3) Uani D U P 1 1
C37 C 0.2959(12) 0.669(3) 0.3695(11) 0.0512 0.356(3) Uani D U P 1 2
C38 C 0.2982(11) 0.613(3) 0.2785(12) 0.0705 0.356(3) Uani D U P 1 2
C39 C 0.2613(9) 0.601(2) 0.2976(9) 0.1051 0.644(3) Uani D U P 1 1
C40 C 0.5628(10) 0.7767(19) 0.5534(10) 0.0943 0.356(3) Uani D U P 1 2
C41 C 0.5302(6) 0.7989(11) 0.5383(7) 0.0900 0.644(3) Uani D U P 1 1
C42 C 0.5010(9) 0.747(2) 0.4144(11) 0.1036 0.356(3) Uani D U P 1 2
H31 H 0.3331 0.1188 0.5844 0.1741 1.0000 Uiso R . . . .
H32 H 0.2814 0.2518 0.6179 0.1740 1.0000 Uiso R . . . .
H33 H 0.2447 0.1125 0.5699 0.1739 1.0000 Uiso R . . . .
H41 H 0.2295 0.4072 0.4310 0.1519 1.0000 Uiso R . . . .
H42 H 0.2103 0.3990 0.5265 0.1519 1.0000 Uiso R . . . .
H43 H 0.1838 0.2701 0.4669 0.1521 1.0000 Uiso R . . . .
H51 H 0.2752 0.0740 0.4269 0.0998 1.0000 Uiso R . . . .
H52 H 0.2916 0.2187 0.3703 0.1004 1.0000 Uiso R . . . .
H61 H 0.4019 0.0649 0.4639 0.0996 1.0000 Uiso R . . . .
H62 H 0.3930 0.0513 0.3634 0.1002 1.0000 Uiso R . . . .
H81 H 0.5496 0.2873 0.4138 0.1037 1.0000 Uiso R . . . .
H82 H 0.5163 0.1646 0.4761 0.1039 1.0000 Uiso R . . . .
H83 H 0.5270 0.1296 0.3807 0.1039 1.0000 Uiso R . . . .
H91 H 0.4688 0.4036 0.3153 0.1088 1.0000 Uiso R . . . .
H92 H 0.4491 0.2422 0.2766 0.1091 1.0000 Uiso R . . . .
H93 H 0.3838 0.3542 0.3076 0.1091 1.0000 Uiso R . . . .
H141 H 0.6549 0.6907 0.4273 0.1701 0.356(3) Uiso R . P 1 2
H142 H 0.6437 0.5483 0.4837 0.1700 0.356(3) Uiso R . P 1 2
H143 H 0.6123 0.5491 0.3909 0.1698 0.356(3) Uiso R . P 1 2
H151 H 0.6203 0.8104 0.4174 0.2079 0.644(3) Uiso R . P 1 1
H152 H 0.5423 0.7932 0.3675 0.2081 0.644(3) Uiso R . P 1 1
H153 H 0.6003 0.6544 0.3707 0.2080 0.644(3) Uiso R . P 1 1
H201 H 0.5100 0.0788 0.7368 0.1570 0.356(3) Uiso R . P 1 2
H202 H 0.4205 0.1215 0.7108 0.1569 0.356(3) Uiso R . P 1 2
H203 H 0.4798 0.0535 0.6376 0.1571 0.356(3) Uiso R . P 1 2
H211 H 0.5796 0.1312 0.7132 0.1561 0.644(3) Uiso R . P 1 1
H212 H 0.5834 0.1556 0.6148 0.1561 0.644(3) Uiso R . P 1 1
H213 H 0.5200 0.0502 0.6545 0.1562 0.644(3) Uiso R . P 1 1
H271 H 0.2199 0.7195 0.7153 0.1879 0.356(3) Uiso R . P 1 2
H272 H 0.2076 0.6811 0.6174 0.1881 0.356(3) Uiso R . P 1 2
H273 H 0.2082 0.5493 0.6861 0.1880 0.356(3) Uiso R . P 1 2
H281 H 0.2327 0.6053 0.7515 0.1359 0.644(3) Uiso R . P 1 1
H282 H 0.2634 0.4520 0.7184 0.1358 0.644(3) Uiso R . P 1 1
H283 H 0.2066 0.5446 0.6640 0.1359 0.644(3) Uiso R . P 1 1
H291 H 0.3884 0.5950 0.7626 0.1700 0.356(3) Uiso R . P 1 2
H292 H 0.3747 0.4410 0.6987 0.1701 0.356(3) Uiso R . P 1 2
H293 H 0.3039 0.5015 0.7662 0.1700 0.356(3) Uiso R . P 1 2
H301 H 0.3348 0.7806 0.7558 0.1099 0.644(3) Uiso R . P 1 1
H302 H 0.3827 0.6320 0.7659 0.1101 0.644(3) Uiso R . P 1 1
H303 H 0.4087 0.7554 0.7001 0.1099 0.644(3) Uiso R . P 1 1
H311 H 0.3355 0.8363 0.7145 0.2030 0.356(3) Uiso R . P 1 2
H312 H 0.4080 0.7755 0.6629 0.2029 0.356(3) Uiso R . P 1 2
H313 H 0.3373 0.8485 0.6139 0.2030 0.356(3) Uiso R . P 1 2
H361 H 0.3350 0.7670 0.3355 0.0634 0.644(3) Uiso R . P 1 1
H362 H 0.2784 0.7137 0.4047 0.0633 0.644(3) Uiso R . P 1 1
H371 H 0.3217 0.7621 0.3608 0.0842 0.356(3) Uiso R . P 1 2
H372 H 0.2450 0.6881 0.3880 0.0841 0.356(3) Uiso R . P 1 2
H381 H 0.2530 0.6518 0.2509 0.1230 0.356(3) Uiso R . P 1 2
H382 H 0.3425 0.6359 0.2440 0.1230 0.356(3) Uiso R . P 1 2
H383 H 0.2932 0.5042 0.2873 0.1228 0.356(3) Uiso R . P 1 2
H391 H 0.2353 0.6795 0.2675 0.1310 0.644(3) Uiso R . P 1 1
H392 H 0.2923 0.5456 0.2588 0.1311 0.644(3) Uiso R . P 1 1
H393 H 0.2250 0.5349 0.3234 0.1308 0.644(3) Uiso R . P 1 1
H411 H 0.5527 0.8844 0.5120 0.1111 0.644(3) Uiso R . P 1 1
H412 H 0.5506 0.7871 0.5937 0.1111 0.644(3) Uiso R . P 1 1
H413 H 0.4761 0.8121 0.5409 0.1109 0.644(3) Uiso R . P 1 1
H421 H 0.5137 0.8521 0.4158 0.1890 0.356(3) Uiso R . P 1 2
H422 H 0.4466 0.7315 0.4218 0.1889 0.356(3) Uiso R . P 1 2
H423 H 0.5171 0.7023 0.3621 0.1891 0.356(3) Uiso R . P 1 2
H191 H 0.4933 0.3353 0.7184 0.1041 0.356(3) Uiso R . P 1 2
H192 H 0.5555 0.2700 0.6568 0.1037 0.356(3) Uiso R . P 1 2
H193 H 0.5358 0.3604 0.6721 0.1041 0.644(3) Uiso R . P 1 1
H194 H 0.4785 0.2573 0.7230 0.1041 0.644(3) Uiso R . P 1 1
H131 H 0.6484 0.6162 0.5396 0.1311 0.644(3) Uiso R . P 1 1
H132 H 0.5808 0.5274 0.5770 0.1311 0.644(3) Uiso R . P 1 1
H133 H 0.6141 0.4829 0.4901 0.1311 0.644(3) Uiso R . P 1 1
H401 H 0.5936 0.8565 0.5337 0.1219 0.356(3) Uiso R . P 1 2
H402 H 0.5870 0.7291 0.5996 0.1219 0.356(3) Uiso R . P 1 2
H403 H 0.5152 0.8149 0.5710 0.1219 0.356(3) Uiso R . P 1 2
H261 H 0.2580 0.8162 0.6267 0.0825 0.644(3) Uiso R . P 1 1
H262 H 0.3286 0.7879 0.5708 0.0825 0.644(3) Uiso R . P 1 1
H263 H 0.2561 0.6926 0.5581 0.0825 0.644(3) Uiso R . P 1 1

loop_
_atom_site_aniso_label
_atom_site_aniso_U_11
_atom_site_aniso_U_22
_atom_site_aniso_U_33
_atom_site_aniso_U_23
_atom_site_aniso_U_13
_atom_site_aniso_U_12
Fe1 0.0311(2) 0.0311(2) 0.0314(2) -0.0051(3) -0.0030(3) 0.00035(19)
N2 0.0644(14) 0.0649(18) 0.0655(19) -0.0082(17) 0.0174(16) -0.0344(12)
C3 0.171(7) 0.077(5) 0.100(3) 0.018(3) 0.049(5) -0.054(5)
C4 0.0418(18) 0.137(5) 0.115(6) -0.036(4) 0.006(3) -0.030(2)
C5 0.074(2) 0.088(4) 0.099(3) -0.041(3) 0.016(3) -0.048(2)
C6 0.085(2) 0.055(3) 0.115(4) -0.047(2) 0.009(3) -0.027(2)
N1 0.0472(15) 0.0419(15) 0.0609(15) -0.0251(13) 0.0021(14) -0.0015(12)
C8 0.0544(19) 0.048(3) 0.104(4) -0.022(3) 0.005(3) 0.0163(19)
C9 0.068(4) 0.109(4) 0.0454(18) -0.0275(19) 0.011(2) 0.010(3)
N8 0.0273(16) 0.0344(18) 0.061(3) -0.0099(15) -0.0008(15) -0.0023(13)
N12 0.0307(17) 0.045(3) 0.049(4) -0.0150(19) -0.007(2) 0.0000(19)
C12 0.0312(16) 0.056(2) 0.097(4) -0.0164(19) -0.0001(18) -0.0115(13)
C13 0.063(5) 0.073(5) 0.239(13) -0.038(6) -0.077(6) 0.010(4)
C14 0.095(8) 0.038(8) 0.160(14) 0.015(8) 0.078(8) 0.003(5)
C15 0.096(8) 0.231(14) 0.142(7) 0.016(6) 0.038(7) -0.093(8)
N13 0.045(4) 0.071(5) 0.063(5) -0.011(3) -0.026(3) 0.012(3)
N14 0.065(3) 0.060(4) 0.049(3) 0.003(2) -0.018(3) 0.019(2)
N3 0.082(3) 0.065(3) 0.0438(16) 0.0054(16) -0.010(2) 0.033(2)
C19 0.114(4) 0.093(4) 0.071(3) 0.018(3) -0.029(3) 0.048(3)
C20 0.124(12) 0.083(7) 0.058(9) 0.023(6) -0.008(9) 0.072(6)
C21 0.165(12) 0.133(10) 0.148(11) 0.000(9) -0.060(10) 0.094(8)
N4 0.089(4) 0.087(4) 0.0317(15) -0.003(3) -0.013(3) 0.038(3)
N5 0.046(3) 0.058(3) 0.0310(15) -0.0077(15) -0.0048(15) 0.0152(17)
N9 0.043(3) 0.055(3) 0.0391(19) -0.009(2) 0.006(3) 0.010(2)
C25 0.058(3) 0.074(3) 0.048(2) -0.0229(19) 0.0043(18) 0.017(2)
C26 0.089(7) 0.084(6) 0.088(5) -0.023(4) -0.014(5) 0.053(5)
C27 0.064(3) 0.178(16) 0.075(10) -0.035(12) 0.017(6) 0.042(6)
C28 0.108(7) 0.104(8) 0.126(10) -0.051(6) 0.070(7) -0.010(5)
C29 0.094(10) 0.103(9) 0.044(3) -0.015(6) -0.011(7) 0.013(9)
C30 0.080(6) 0.108(8) 0.094(6) -0.062(5) -0.026(5) 0.040(5)
C31 0.161(13) 0.080(6) 0.069(10) -0.034(5) 0.008(12) -0.013(8)
N10 0.042(4) 0.056(4) 0.050(2) -0.003(3) 0.005(5) 0.020(3)
N11 0.035(3) 0.052(3) 0.040(2) 0.000(3) -0.002(3) 0.012(2)
N7 0.041(2) 0.037(2) 0.052(3) 0.0024(19) 0.000(2) -0.0049(17)
N6 0.037(2) 0.0417(19) 0.037(2) 0.0019(16) -0.0073(19) -0.0010(16)
C36 0.053(4) 0.060(5) 0.056(5) 0.017(4) -0.015(4) 0.004(4)
C37 0.040(7) 0.060(8) 0.053(3) 0.017(5) 0.005(6) 0.016(6)
C38 0.066(11) 0.096(13) 0.049(4) 0.015(6) -0.023(8) -0.002(11)
C39 0.121(12) 0.106(10) 0.088(10) -0.007(8) -0.073(8) 0.028(10)
C40 0.063(12) 0.067(9) 0.154(11) -0.053(8) -0.004(9) -0.014(8)
C41 0.065(7) 0.061(5) 0.144(8) -0.045(5) -0.035(5) -0.004(4)
C42 0.088(10) 0.086(11) 0.136(12) 0.045(8) -0.015(8) -0.029(8)

loop_
_atom_type_symbol
_atom_type_scat_dispersion_real
_atom_type_scat_dispersion_imag
_atom_type_scat_Cromer_Mann_a1
_atom_type_scat_Cromer_Mann_b1
_atom_type_scat_Cromer_Mann_a2
_atom_type_scat_Cromer_Mann_b2
_atom_type_scat_Cromer_Mann_a3
_atom_type_scat_Cromer_Mann_b3
_atom_type_scat_Cromer_Mann_a4
_atom_type_scat_Cromer_Mann_b4
_atom_type_scat_Cromer_Mann_c
_atom_type_scat_source
C 0.0033 0.0016 2.3100 20.8439 1.0200 10.2075 1.5886 0.5687 0.8650 51.6512 0.2156 'International Tables Vol C 4.2.6.8 and 6.1.1.4'
N 0.0061 0.0033 12.2126 0.0057 3.1322 9.8933 2.0125 28.9975 1.1663 0.5826 -11.5290 'International Tables Vol C 4.2.6.8 and 6.1.1.4'
O 0.0106 0.0060 3.0485 13.2771 2.2868 5.7011 1.5463 0.3239 0.8670 32.9089 0.2508 'International Tables Vol C 4.2.6.8 and 6.1.1.4'
Fe 0.3463 0.8444 11.7695 4.7611 7.3573 0.3072 3.5222 15.3535 2.3045 76.8805 1.0369 'International Tables Vol C 4.2.6.8 and 6.1.1.4'
H 0.0000 0.0000 0.4930 10.5109 0.3229 26.1257 0.1402 3.1424 0.0408 57.7998 0.0030 'International Tables Vol C 4.2.6.8 and 6.1.1.4'

loop_
_geom_angle_atom_site_label_1
_geom_angle_atom_site_label_2
_geom_angle_atom_site_label_3
_geom_angle
_geom_angle_publ_flag
N2 Fe1 N1 78.43(17) yes
N2 Fe1 N8 160.5(2) yes
N1 Fe1 N8 94.19(18) yes
N2 Fe1 N3 94.7(3) yes
N1 Fe1 N3 103.5(2) yes
N8 Fe1 N3 104.7(3) yes
N2 Fe1 N5 93.7(2) yes
N1 Fe1 N5 161.5(2) yes
N8 Fe1 N5 98.3(2) yes
N3 Fe1 N5 60.07(18) yes
N2 Fe1 N6 103.61(18) yes
N1 Fe1 N6 96.7(2) yes
N8 Fe1 N6 58.94(16) yes
N3 Fe1 N6 155.1(3) yes
N5 Fe1 N6 101.4(3) yes
N2 Fe1 N1 78.43(17) yes
N2 Fe1 N12 168.3(3) yes
N1 Fe1 N12 95.4(3) yes
N2 Fe1 N14 111.5(3) yes
N1 Fe1 N14 95.2(4) yes
N12 Fe1 N14 58.8(3) yes
N2 Fe1 N9 88.8(4) yes
N1 Fe1 N9 163.8(4) yes
N12 Fe1 N9 98.8(4) yes
N14 Fe1 N9 98.8(5) yes
N2 Fe1 N11 89.3(4) yes
N1 Fe1 N11 108.5(3) yes
N12 Fe1 N11 102.1(5) yes
N14 Fe1 N11 151.4(5) yes
N9 Fe1 N11 60.9(2) yes
Fe1 N2 C3 110.7(5) yes
Fe1 N2 C4 110.8(3) yes
C3 N2 C4 108.2(6) yes
Fe1 N2 C5 107.5(3) yes
C3 N2 C5 114.6(5) yes
C4 N2 C5 104.8(6) yes
N2 C3 H31 110.5 no
N2 C3 H32 107.2 no
H31 C3 H32 110.2 no
N2 C3 H33 108.5 no
H31 C3 H33 109.8 no
H32 C3 H33 110.6 no
N2 C4 H41 110.2 no
N2 C4 H42 110.3 no
H41 C4 H42 107.9 no
N2 C4 H43 109.8 no
H41 C4 H43 109.5 no
H42 C4 H43 109.1 no
N2 C5 C6 111.2(5) yes
N2 C5 H51 109.5 no
C6 C5 H51 108.4 no
N2 C5 H52 109.9 no
C6 C5 H52 107.6 no
H51 C5 H52 110.2 no
C5 C6 N1 110.1(5) yes
C5 C6 H61 107.0 no
N1 C6 H61 108.4 no
C5 C6 H62 110.3 no
N1 C6 H62 110.9 no
H61 C6 H62 110.0 no
C6 N1 Fe1 106.6(3) yes
C6 N1 C8 107.7(5) yes
Fe1 N1 C8 110.3(3) yes
C6 N1 C9 114.2(5) yes
Fe1 N1 C9 110.1(4) yes
C8 N1 C9 107.8(5) yes
N1 C8 H81 111.6 no
N1 C8 H82 108.1 no
H81 C8 H82 111.8 no
N1 C8 H83 106.3 no
H81 C8 H83 109.1 no
H82 C8 H83 109.6 no
N1 C9 H91 110.2 no
N1 C9 H92 108.5 no
H91 C9 H92 111.1 no
N1 C9 H93 107.4 no
H91 C9 H93 108.3 no
H92 C9 H93 111.3 no
Fe1 N8 C12 147.1(4) yes
Fe1 N8 N7 96.4(3) yes
C12 N8 N7 113.4(4) yes
Fe1 N12 C12 143.6(5) yes
Fe1 N12 N13 98.0(7) yes
C12 N12 N13 117.4(8) yes
N8 C12 C13 111.3(5) yes
N8 C12 C15 110.9(6) yes
C13 C12 C15 114.1(7) yes
N8 C12 C41 108.5(5) yes
C13 C12 C41 108.1(6) yes
C15 C12 C41 103.4(7) yes
N12 C12 C14 108.1(6) yes
N12 C12 C40 111.4(8) yes
C14 C12 C40 111.8(8) yes
N12 C12 C42 107.9(7) yes
C14 C12 C42 109.0(8) yes
C40 C12 C42 108.5(8) yes
C12 C13 H131 110.7 no
C12 C13 H132 110.0 no
H131 C13 H132 109.5 no
C12 C13 H133 107.7 no
H131 C13 H133 109.5 no
H132 C13 H133 109.5 no
C12 C14 H141 111.2 no
C12 C14 H142 104.2 no
H141 C14 H142 109.4 no
C12 C14 H143 112.6 no
H141 C14 H143 109.8 no
H142 C14 H143 109.5 no
C12 C15 H151 109.4 no
C12 C15 H152 114.3 no
H151 C15 H152 109.5 no
C12 C15 H153 101.9 no
H151 C15 H153 110.7 no
H152 C15 H153 110.8 no
N12 N13 N14 108.3(10) yes
Fe1 N14 N13 94.7(7) yes
Fe1 N14 C19 154.0(9) yes
N13 N14 C19 110.7(10) yes
Fe1 N3 C19 152.3(6) yes
Fe1 N3 N4 95.1(4) yes
C19 N3 N4 104.0(6) yes
N3 C19 C21 132.7(8) yes
N3 C19 H193 102.4 no
C21 C19 H193 106.5 no
N3 C19 H194 104.8 no
C21 C19 H194 99.7 no
H193 C19 H194 109.7 no
N14 C19 C20 124.0(9) yes
N14 C19 H191 110.0 no
C20 C19 H191 106.3 no
N14 C19 H192 99.1 no
C20 C19 H192 107.4 no
H191 C19 H192 109.3 no
C19 C20 H201 106.5 no
C19 C20 H202 108.6 no
H201 C20 H202 111.1 no
C19 C20 H203 107.4 no
H201 C20 H203 111.5 no
H202 C20 H203 111.5 no
C19 C21 H211 108.4 no
C19 C21 H212 106.1 no
H211 C21 H212 110.0 no
C19 C21 H213 111.1 no
H211 C21 H213 110.0 no
H212 C21 H213 111.1 no
N3 N4 N5 108.8(6) yes
Fe1 N5 N4 95.4(4) yes
Fe1 N5 C25 148.0(4) yes
N4 N5 C25 116.4(5) yes
Fe1 N9 C25 145.2(6) yes
Fe1 N9 N10 94.6(7) yes
C25 N9 N10 117.4(9) yes
N5 C25 C26 109.8(5) yes
N5 C25 C28 107.9(5) yes
C26 C25 C28 109.4(7) yes
N5 C25 C30 109.1(5) yes
C26 C25 C30 110.6(6) yes
C28 C25 C30 110.0(7) yes
N9 C25 C27 106.6(7) yes
N9 C25 C29 112.4(6) yes
C27 C25 C29 111.1(8) yes
N9 C25 C31 107.6(7) yes
C27 C25 C31 109.2(8) yes
C29 C25 C31 109.8(8) yes
C25 C26 H261 110.0 no
C25 C26 H262 109.1 no
H261 C26 H262 109.5 no
C25 C26 H263 109.2 no
H261 C26 H263 109.5 no
H262 C26 H263 109.5 no
C25 C27 H271 107.9 no
C25 C27 H272 108.5 no
H271 C27 H272 110.5 no
C25 C27 H273 108.8 no
H271 C27 H273 110.4 no
H272 C27 H273 110.7 no
C25 C28 H281 110.2 no
C25 C28 H282 109.0 no
H281 C28 H282 109.5 no
C25 C28 H283 109.9 no
H281 C28 H283 109.3 no
H282 C28 H283 109.0 no
C25 C29 H291 108.8 no
C25 C29 H292 106.4 no
H291 C29 H292 112.4 no
C25 C29 H293 104.9 no
H291 C29 H293 111.6 no
H292 C29 H293 112.3 no
C25 C30 H301 108.3 no
C25 C30 H302 108.4 no
H301 C30 H302 109.9 no
C25 C30 H303 110.2 no
H301 C30 H303 110.2 no
H302 C30 H303 109.8 no
C25 C31 H311 106.7 no
C25 C31 H312 107.9 no
H311 C31 H312 110.6 no
C25 C31 H313 111.2 no
H311 C31 H313 110.0 no
H312 C31 H313 110.4 no
N9 N10 N11 108.2(8) yes
Fe1 N11 N10 95.6(7) yes
Fe1 N11 C37 159.7(10) yes
N10 N11 C37 104.6(12) yes
N8 N7 N6 107.9(5) yes
Fe1 N6 N7 95.7(3) yes
Fe1 N6 C36 154.6(6) yes
N7 N6 C36 108.4(7) yes
N6 C36 C39 119.1(11) yes
N6 C36 H361 112.3 no
C39 C36 H361 110.6 no
N6 C36 H362 98.9 no
C39 C36 H362 105.6 no
H361 C36 H362 109.1 no
N11 C37 C38 120.9(17) yes
N11 C37 H371 112.2 no
C38 C37 H371 97.8 no
N11 C37 H372 104.4 no
C38 C37 H372 111.9 no
H371 C37 H372 109.4 no
C37 C38 H381 106.6 no
C37 C38 H382 118.8 no
H381 C38 H382 109.1 no
C37 C38 H383 100.8 no
H381 C38 H383 110.1 no
H382 C38 H383 111.1 no
C36 C39 H391 105.5 no
C36 C39 H392 109.6 no
H391 C39 H392 109.1 no
C36 C39 H393 113.4 no
H391 C39 H393 109.9 no
H392 C39 H393 109.2 no
C12 C40 H401 109.6 no
C12 C40 H402 111.8 no
H401 C40 H402 109.5 no
C12 C40 H403 106.9 no
H401 C40 H403 109.5 no
H402 C40 H403 109.5 no
C12 C41 H411 106.0 no
C12 C41 H412 112.9 no
H411 C41 H412 109.5 no
C12 C41 H413 108.6 no
H411 C41 H413 109.4 no
H412 C41 H413 110.3 no
C12 C42 H421 108.5 no
C12 C42 H422 112.5 no
H421 C42 H422 111.1 no
C12 C42 H423 104.3 no
H421 C42 H423 110.6 no
H422 C42 H423 109.7 no

loop_
_geom_bond_atom_site_label_1
_geom_bond_atom_site_label_2
_geom_bond_distance
_geom_bond_publ_flag
Fe1 N2 2.281(3) yes
Fe1 N1 2.270(4) yes
Fe1 N8 2.144(5) yes
Fe1 N3 2.131(7) yes
Fe1 N5 2.125(6) yes
Fe1 N6 2.159(6) yes
Fe1 N2 2.281(3) yes
Fe1 N1 2.270(4) yes
Fe1 N12 2.128(9) yes
Fe1 N14 2.199(12) yes
Fe1 N9 2.104(12) yes
Fe1 N11 2.083(12) yes
N2 C3 1.457(7) yes
N2 C4 1.490(6) yes
N2 C5 1.447(6) yes
C3 H31 0.963 no
C3 H32 0.975 no
C3 H33 0.967 no
C4 H41 0.967 no
C4 H42 0.956 no
C4 H43 0.961 no
C5 C6 1.503(5) yes
C5 H51 0.975 no
C5 H52 0.976 no
C6 N1 1.479(7) yes
C6 H61 0.992 no
C6 H62 0.970 no
N1 C8 1.479(7) yes
N1 C9 1.472(8) yes
C8 H81 0.961 no
C8 H82 0.957 no
C8 H83 0.948 no
C9 H91 0.969 no
C9 H92 0.978 no
C9 H93 0.967 no
N8 C12 1.482(6) yes
N8 N7 1.3094(11) yes
N12 C12 1.532(10) yes
N12 N13 1.3100(11) yes
C12 C13 1.527(5) yes
C12 C15 1.536(9) yes
C12 C41 1.520(8) yes
C12 C14 1.543(9) yes
C12 C40 1.537(10) yes
C12 C42 1.516(10) yes
C13 H131 0.950 no
C13 H132 0.950 no
C13 H133 0.950 no
C14 H141 0.964 no
C14 H142 0.958 no
C14 H143 0.969 no
C15 H151 0.982 no
C15 H152 0.972 no
C15 H153 0.984 no
N13 N14 1.3100(11) yes
N14 C19 1.406(13) yes
N3 C19 1.488(9) yes
N3 N4 1.3099(11) yes
C19 C21 1.491(7) yes
C19 H193 0.974 no
C19 H194 0.971 no
C19 C20 1.535(10) yes
C19 H191 0.970 no
C19 H192 0.971 no
C20 H201 1.017 no
C20 H202 1.018 no
C20 H203 1.012 no
C21 H211 0.963 no
C21 H212 0.965 no
C21 H213 0.967 no
N4 N5 1.3096(11) yes
N5 C25 1.479(7) yes
N9 C25 1.527(12) yes
N9 N10 1.3100(11) yes
C25 C26 1.482(8) yes
C25 C28 1.546(6) yes
C25 C30 1.536(6) yes
C25 C27 1.547(7) yes
C25 C29 1.528(7) yes
C25 C31 1.554(7) yes
C26 H261 0.950 no
C26 H262 0.950 no
C26 H263 0.950 no
C27 H271 0.978 no
C27 H272 0.978 no
C27 H273 0.974 no
C28 H281 0.956 no
C28 H282 0.959 no
C28 H283 0.958 no
C29 H291 1.030 no
C29 H292 1.049 no
C29 H293 1.038 no
C30 H301 0.969 no
C30 H302 0.965 no
C30 H303 0.973 no
C31 H311 0.980 no
C31 H312 0.984 no
C31 H313 0.975 no
N10 N11 1.3099(11) yes
N11 C37 1.480(10) yes
N7 N6 1.3097(11) yes
N6 C36 1.462(8) yes
C36 C39 1.516(9) yes
C36 H361 0.961 no
C36 H362 0.955 no
C37 C38 1.529(10) yes
C37 H371 0.960 no
C37 H372 0.960 no
C38 H381 0.975 no
C38 H382 0.978 no
C38 H383 0.984 no
C39 H391 0.963 no
C39 H392 0.963 no
C39 H393 0.964 no
C40 H401 0.950 no
C40 H402 0.950 no
C40 H403 0.950 no
C41 H411 0.957 no
C41 H412 0.957 no
C41 H413 0.963 no
C42 H421 0.968 no
C42 H422 0.977 no
C42 H423 0.963 no

loop_
_geom_hbond_atom_site_label_D
_geom_hbond_atom_site_label_H
_geom_hbond_atom_site_label_A
_geom_hbond_angle_DHA
_geom_hbond_distance_DH
_geom_hbond_distance_HA
_geom_hbond_distance_DA
_geom_hbond_publ_flag
N4 H292 C28 133.0(8) 0.810 2.441 3.051(17) yes
C29 H292 N14 145.9(5) 1.049 2.564 3.483(17) yes
C29 H292 N3 157.2(5) 1.049 1.995 2.989(17) yes
N4 H292 C29 132.1(12) 0.810 1.049 1.701(17) yes
C42 H422 N11 155.0(5) 0.977 2.480 3.390(17) yes
C42 H422 N6 145.6(6) 0.977 1.910 2.771(17) yes
C21 H192 N13 143.0(10) 1.175 2.168 3.186(17) yes
C13 H132 N13 122.4(9) 0.950 1.130 1.825(17) yes
C13 H132 N14 130.0(4) 0.950 2.405 3.101(17) yes
